data_1100639
loop_
_publ_author_name
'Grebe, Jutta'
'Schlecht, Sabine'
'Weller, Frank'
'Harms, Klaus'
'Geiseler, Gertraud'
'Dehnicke, Kurt'

_publ_section_title
;
 N-Chlortriphenylphosphanimin und seine Anwendung als Edukt zur Synthese
 asymmetrischer PNP-Kationen. Kristallstrukturen von Ph~3~PNCl und
 [Ph~3~PNPEt~3~]Cl
;
_journal_coden_ASTM ZAACAB
_journal_issue 4
_journal_name_full
;
 Zeitschrift fuer Anorganische und Allgemeine Chemie
;
_journal_page_first 633
_journal_page_last 636
_journal_paper_doi 10.1002/(sici)1521-3749(199904)625:4<633::aid-zaac633>3.0.co;2-2
_journal_volume 625
_journal_year 1999
_chemical_formula_sum 'C18 H15 Cl N P'
_space_group_IT_number 14
_symmetry_cell_setting monoclinic
_symmetry_space_group_name_Hall '-P 2yn'
_symmetry_space_group_name_H-M 'P 1 21/n 1'
_cell_angle_alpha 90
_cell_angle_beta 93.919(7)
_cell_angle_gamma 90
_cell_formula_units_Z 4
_cell_length_a 10.4739(8)
_cell_length_b 10.0858(8)
_cell_length_c 14.5229(14)
_cod_original_sg_symbol_H-M 'P 21/n'
_cod_original_formula_sum 'C18 H15 Cl1 N1 P1'
_cod_database_code 1100639

loop_
_symmetry_equiv_pos_site_id
_symmetry_equiv_pos_as_xyz
1 x,y,z
2 1/2+x,1/2-y,1/2+z
3 -x,-y,-z
4 -1/2-x,-1/2+y,-1/2-z

loop_
_atom_site_label
_atom_site_type_symbol
_atom_site_fract_x
_atom_site_fract_y
_atom_site_fract_z
P1 P 0.06642(4) 0.80385(4) 0.21166(3)
Cl1 Cl -0.00489(5) 1.06378(5) 0.17557(4)
N1 N -0.05318(13) 0.89696(15) 0.17919(10)
C1 C 0.12873(15) 0.81513(17) 0.33089(11)
C2 C 0.19639(17) 0.7097(2) 0.37283(12)
C3 C 0.24507(19) 0.7203(2) 0.46369(13)
C4 C 0.22523(19) 0.8340(2) 0.51323(13)
C5 C 0.1571(2) 0.9373(2) 0.47289(14)
C6 C 0.10852(19) 0.9287(2) 0.38175(13)
C7 C -0.00120(15) 0.64117(16) 0.19762(11)
C8 C 0.04176(17) 0.54984(19) 0.13501(13)
C9 C -0.0199(2) 0.4294(2) 0.12294(14)
C10 C -0.12340(19) 0.3998(2) 0.17267(15)
C11 C -0.16631(18) 0.4890(2) 0.23563(14)
C12 C -0.10499(17) 0.60924(19) 0.24845(12)
C13 C 0.20044(15) 0.81896(17) 0.14073(11)
C14 C 0.17383(18) 0.8522(2) 0.04846(12)
C15 C 0.27188(19) 0.8653(2) -0.00988(13)
C16 C 0.39697(19) 0.8439(2) 0.02265(14)
C17 C 0.42438(18) 0.8110(2) 0.11365(14)
C18 C 0.32743(16) 0.7996(2) 0.17335(13)
H1 H 0.065(2) 0.997(2) 0.3547(15)
H2 H 0.254(2) 0.837(2) 0.5749(15)
H3 H 0.2074(19) 0.631(2) 0.3404(14)
H4 H 0.292(2) 0.652(2) 0.4906(15)
H5 H 0.144(2) 1.012(2) 0.5049(16)
H6 H -0.133(2) 0.670(2) 0.2894(15)
H7 H 0.507(2) 0.793(2) 0.1340(16)
H8 H 0.465(2) 0.857(2) -0.0184(15)
H9 H 0.008(2) 0.373(2) 0.0806(15)
H10 H -0.165(2) 0.319(2) 0.1637(15)
H11 H 0.090(2) 0.871(2) 0.0265(14)
H12 H 0.3479(19) 0.7827(19) 0.2385(14)
H13 H 0.111(2) 0.570(2) 0.1031(14)
H14 H 0.252(2) 0.893(2) -0.0717(17)
H15 H -0.237(2) 0.468(2) 0.2684(16)

loop_
_atom_type_symbol
_atom_type_radius_bond
C 0.68
H 0.23
Cl 0.99
N 0.68
P 1.05
